data_7124135
loop_
_publ_author_name
'Lama, Prem'
'Hazra, Arpan'
'Barbour, Len'

_publ_section_title
;
 Accordion and layer-sliding motion to produce anomalous thermal expansion
 behaviour in 2D-coordination polymers
;
_journal_name_full 'Chemical Communications'
_journal_paper_doi 10.1039/C9CC06634A
_journal_year 2019
_chemical_formula_sum 'C21 H18 N2 O4 Zn'
_chemical_formula_weight 427.74
_space_group_crystal_system orthorhombic
_space_group_IT_number 61
_space_group_name_Hall '-P 2ac 2ab'
_space_group_name_H-M_alt 'P b c a'
_symmetry_space_group_name_Hall '-P 2ac 2ab'
_symmetry_space_group_name_H-M 'P b c a'
_atom_sites_solution_hydrogens geom
_audit_creation_method SHELXL-2016/6
_audit_update_record
;
2019-08-14 deposited with the CCDC.    2019-09-09 downloaded from the CCDC.
;
_cell_angle_alpha 90
_cell_angle_beta 90
_cell_angle_gamma 90
_cell_formula_units_Z 8
_cell_length_a 11.7573(12)
_cell_length_b 16.4228(17)
_cell_length_c 19.6413(21)
_cell_measurement_reflns_used 9873
_cell_measurement_temperature 160(2)
_cell_measurement_theta_max 26.00
_cell_measurement_theta_min 2.37
_cell_volume 3792.5(7)
_computing_cell_refinement 'Bruker SAINT'
_computing_data_collection 'Bruker APEX2'
_computing_data_reduction 'Bruker SAINT'
_computing_molecular_graphics 'Bruker SHELXTL'
_computing_publication_material 'Bruker SHELXTL'
_computing_structure_refinement 'SHELXL-2016/6 (Sheldrick, 2016)'
_computing_structure_solution 'SHELXL-2016/6 (Sheldrick, 2016)'
_diffrn_ambient_temperature 160(2)
_diffrn_measured_fraction_theta_full 0.996
_diffrn_measured_fraction_theta_max 0.996
_diffrn_measurement_device_type 'Bruker APEX-II CCD'
_diffrn_measurement_method '\f and \w scans'
_diffrn_radiation_type MoK\a
_diffrn_radiation_wavelength 0.71073
_diffrn_reflns_av_R_equivalents 0.0290
_diffrn_reflns_av_unetI/netI 0.0104
_diffrn_reflns_Laue_measured_fraction_full 0.996
_diffrn_reflns_Laue_measured_fraction_max 0.996
_diffrn_reflns_limit_h_max 13
_diffrn_reflns_limit_h_min -13
_diffrn_reflns_limit_k_max 19
_diffrn_reflns_limit_k_min -19
_diffrn_reflns_limit_l_max 23
_diffrn_reflns_limit_l_min -23
_diffrn_reflns_number 55211
_diffrn_reflns_point_group_measured_fraction_full 0.996
_diffrn_reflns_point_group_measured_fraction_max 0.996
_diffrn_reflns_theta_full 24.998
_diffrn_reflns_theta_max 24.998
_diffrn_reflns_theta_min 2.074
_exptl_absorpt_coefficient_mu 1.325
_exptl_absorpt_correction_T_max 0.886
_exptl_absorpt_correction_T_min 0.468
_exptl_absorpt_correction_type multi-scan
_exptl_absorpt_process_details SADABS
_exptl_crystal_colour colorless
_exptl_crystal_density_diffrn 1.498
_exptl_crystal_description block
_exptl_crystal_F_000 1760
_exptl_crystal_size_max 0.676
_exptl_crystal_size_mid 0.163
_exptl_crystal_size_min 0.094
_refine_diff_density_max 0.963
_refine_diff_density_min -0.763
_refine_diff_density_rms 0.073
_refine_ls_extinction_method none
_refine_ls_goodness_of_fit_ref 1.063
_refine_ls_hydrogen_treatment constr
_refine_ls_matrix_type full
_refine_ls_number_parameters 253
_refine_ls_number_reflns 3320
_refine_ls_number_restraints 0
_refine_ls_restrained_S_all 1.063
_refine_ls_R_factor_all 0.0442
_refine_ls_R_factor_gt 0.0406
_refine_ls_shift/su_max 0.000
_refine_ls_shift/su_mean 0.000
_refine_ls_structure_factor_coef Fsqd
_refine_ls_weighting_details 'w=1/[\s^2^(Fo^2^)+(0.0493P)^2^+8.6198P] where P=(Fo^2^+2Fc^2^)/3'
_refine_ls_weighting_scheme calc
_refine_ls_wR_factor_gt 0.1061
_refine_ls_wR_factor_ref 0.1094
_reflns_Friedel_coverage 0.000
_reflns_number_gt 3035
_reflns_number_total 3320
_reflns_threshold_expression 'I > 2\s(I)'
_cod_data_source_file c9cc06634a3.cif
_cod_data_source_block 1_160K
_cod_original_cell_volume 3792.50(17)
_cod_database_code 7124135
_shelx_shelxl_version_number 2016/6
_shelx_space_group_comment
;
The symmetry employed for this shelxl refinement is uniquely defined
by the following loop, which should always be used as a source of
symmetry information in preference to the above space-group names.
They are only intended as comments.
;
_shelx_estimated_absorpt_t_min 0.468
_shelx_estimated_absorpt_t_max 0.886

loop_
_space_group_symop_operation_xyz
'x, y, z'
'-x+1/2, -y, z+1/2'
'x+1/2, -y+1/2, -z'
'-x, y+1/2, -z+1/2'
'-x, -y, -z'
'x-1/2, y, -z-1/2'
'-x-1/2, y-1/2, z'
'x, -y-1/2, z-1/2'

loop_
_atom_site_label
_atom_site_type_symbol
_atom_site_fract_x
_atom_site_fract_y
_atom_site_fract_z
_atom_site_U_iso_or_equiv
_atom_site_adp_type
_atom_site_occupancy
_atom_site_site_symmetry_order
_atom_site_calc_flag
_atom_site_refinement_flags_posn
_atom_site_refinement_flags_adp
Zn1 Zn 0.03291(3) 0.11119(2) 0.37215(2) 0.02435(14) Uani 1 1 d . .
O1 O -0.0168(2) 0.15627(14) 0.46190(11) 0.0358(5) Uani 1 1 d . .
O2 O 0.1326(2) 0.22997(14) 0.43344(11) 0.0390(6) Uani 1 1 d . .
O3 O 0.0094(3) 0.32387(16) 0.78983(13) 0.0482(7) Uani 1 1 d . .
O4 O 0.1123(4) 0.4237(3) 0.74868(19) 0.0955(14) Uani 1 1 d . .
N1 N 0.1814(2) 0.04729(15) 0.39131(13) 0.0270(5) Uani 1 1 d . .
N2 N 0.9120(2) 0.02002(16) 0.36526(12) 0.0265(5) Uani 1 1 d . .
C1 C 0.0593(3) 0.21016(18) 0.47478(16) 0.0304(7) Uani 1 1 d . .
C2 C 0.0582(3) 0.24734(18) 0.54460(15) 0.0279(6) Uani 1 1 d . .
C3 C 0.1475(3) 0.2979(2) 0.56448(17) 0.0339(7) Uani 1 1 d . .
H3 H 0.206963 0.309880 0.533289 0.041 Uiso 1 1 calc R U
C4 C 0.1501(3) 0.3307(2) 0.62906(18) 0.0403(8) Uani 1 1 d . .
H4 H 0.209965 0.366431 0.641732 0.048 Uiso 1 1 calc R U
C5 C 0.0657(3) 0.3115(2) 0.67551(17) 0.0374(8) Uani 1 1 d . .
C6 C -0.0226(3) 0.2607(2) 0.65658(17) 0.0358(8) Uani 1 1 d . .
H6 H -0.080048 0.246948 0.688563 0.043 Uiso 1 1 calc R U
C7 C -0.0273(3) 0.22973(19) 0.59066(16) 0.0321(7) Uani 1 1 d . .
H7 H -0.089370 0.196366 0.577296 0.038 Uiso 1 1 calc R U
C8 C 0.0662(4) 0.3540(3) 0.7441(2) 0.0549(10) Uani 1 1 d . .
C9 C 0.2805(3) 0.0872(2) 0.39486(18) 0.0340(7) Uani 1 1 d . .
H9 H 0.279819 0.144939 0.392003 0.041 Uiso 1 1 calc R U
C10 C 0.3834(3) 0.0481(2) 0.40250(18) 0.0352(7) Uani 1 1 d . .
H10 H 0.451550 0.079030 0.405304 0.042 Uiso 1 1 calc R U
C11 C 0.3879(3) -0.03521(19) 0.40605(16) 0.0295(7) Uani 1 1 d . .
C12 C 0.2855(3) -0.0769(2) 0.40177(19) 0.0377(8) Uani 1 1 d . .
H12 H 0.284152 -0.134707 0.403789 0.045 Uiso 1 1 calc R U
C13 C 0.1854(3) -0.0335(2) 0.39452(19) 0.0362(8) Uani 1 1 d . .
H13 H 0.115951 -0.062979 0.391699 0.043 Uiso 1 1 calc R U
C14 C 0.5001(3) -0.0791(2) 0.41244(18) 0.0335(7) Uani 1 1 d . .
H14A H 0.494941 -0.119464 0.449745 0.040 Uiso 1 1 calc R U
H14B H 0.560069 -0.039354 0.424581 0.040 Uiso 1 1 calc R U
C15 C 0.5337(3) -0.1226(2) 0.3468(2) 0.0365(8) Uani 1 1 d . .
H15A H 0.535321 -0.082717 0.309003 0.044 Uiso 1 1 calc R U
H15B H 0.475644 -0.164242 0.335823 0.044 Uiso 1 1 calc R U
C16 C 0.6509(3) -0.1639(2) 0.3525(2) 0.0405(8) Uani 1 1 d . .
H16A H 0.652385 -0.199044 0.393431 0.049 Uiso 1 1 calc R U
H16B H 0.663506 -0.198916 0.312158 0.049 Uiso 1 1 calc R U
C17 C 0.7453(3) -0.10190(19) 0.35718(18) 0.0321(7) Uani 1 1 d . .
C18 C 0.7891(3) -0.0763(2) 0.41882(17) 0.0345(7) Uani 1 1 d . .
H18 H 0.763151 -0.100401 0.459940 0.041 Uiso 1 1 calc R U
C19 C 0.8704(3) -0.0158(2) 0.42087(16) 0.0309(7) Uani 1 1 d . .
H19 H 0.898063 0.001219 0.464030 0.037 Uiso 1 1 calc R U
C20 C 0.8705(3) -0.0054(2) 0.30531(17) 0.0401(8) Uani 1 1 d . .
H20 H 0.898829 0.018776 0.264768 0.048 Uiso 1 1 calc R U
C21 C 0.7886(3) -0.0651(2) 0.30001(18) 0.0429(9) Uani 1 1 d . .
H21 H 0.761902 -0.081011 0.256341 0.052 Uiso 1 1 calc R U

loop_
_atom_site_aniso_label
_atom_site_aniso_U_11
_atom_site_aniso_U_22
_atom_site_aniso_U_33
_atom_site_aniso_U_23
_atom_site_aniso_U_13
_atom_site_aniso_U_12
Zn1 0.0275(2) 0.0257(2) 0.0198(2) 0.00080(13) -0.00011(13) 0.00184(14)
O1 0.0455(14) 0.0342(12) 0.0277(12) -0.0083(10) -0.0034(10) 0.0005(11)
O2 0.0567(15) 0.0312(12) 0.0293(12) -0.0025(10) 0.0108(11) 0.0054(11)
O3 0.0740(18) 0.0397(14) 0.0310(13) -0.0046(11) -0.0008(13) 0.0039(13)
O4 0.108(3) 0.104(3) 0.075(2) -0.049(2) 0.022(2) -0.047(3)
N1 0.0263(13) 0.0252(13) 0.0295(13) 0.0014(10) -0.0006(10) 0.0002(10)
N2 0.0242(13) 0.0320(14) 0.0233(12) -0.0014(10) -0.0001(10) 0.0023(11)
C1 0.0441(18) 0.0217(14) 0.0254(15) -0.0011(12) -0.0061(14) 0.0101(14)
C2 0.0361(16) 0.0235(14) 0.0242(15) 0.0000(12) -0.0039(13) 0.0065(13)
C3 0.0301(17) 0.0382(18) 0.0335(17) -0.0051(14) -0.0006(13) 0.0049(14)
C4 0.0340(18) 0.049(2) 0.0379(19) -0.0127(16) -0.0061(14) -0.0015(16)
C5 0.0446(19) 0.0377(18) 0.0298(17) -0.0063(14) -0.0105(15) 0.0053(16)
C6 0.048(2) 0.0319(17) 0.0273(16) 0.0028(14) 0.0087(15) 0.0040(15)
C7 0.0420(19) 0.0237(15) 0.0304(16) -0.0014(13) -0.0005(14) -0.0017(13)
C8 0.059(3) 0.064(3) 0.042(2) -0.011(2) 0.008(2) -0.003(2)
C9 0.0271(16) 0.0261(15) 0.049(2) 0.0022(14) 0.0012(14) -0.0024(13)
C10 0.0233(16) 0.0323(17) 0.050(2) 0.0031(15) 0.0005(14) -0.0076(13)
C11 0.0253(16) 0.0325(16) 0.0307(16) 0.0042(13) -0.0009(12) -0.0025(13)
C12 0.0308(17) 0.0245(16) 0.058(2) 0.0053(15) -0.0031(16) -0.0006(14)
C13 0.0238(16) 0.0307(17) 0.054(2) 0.0016(15) -0.0024(15) -0.0042(13)
C14 0.0244(15) 0.0327(17) 0.0433(19) 0.0067(15) -0.0056(14) -0.0013(14)
C15 0.0255(17) 0.0328(17) 0.051(2) 0.0002(15) -0.0064(15) -0.0011(13)
C16 0.0275(17) 0.0299(17) 0.064(2) -0.0043(16) -0.0033(16) 0.0014(14)
C17 0.0230(15) 0.0280(16) 0.0455(19) -0.0031(14) -0.0018(14) 0.0061(13)
C18 0.0276(16) 0.0395(18) 0.0366(18) 0.0105(15) -0.0017(14) 0.0019(14)
C19 0.0261(15) 0.0396(18) 0.0269(16) 0.0029(13) -0.0040(13) -0.0003(14)
C20 0.0406(19) 0.055(2) 0.0252(16) -0.0049(15) 0.0033(14) -0.0108(17)
C21 0.0406(19) 0.055(2) 0.0332(18) -0.0129(16) -0.0011(15) -0.0101(17)

loop_
_atom_type_symbol
_atom_type_description
_atom_type_scat_dispersion_real
_atom_type_scat_dispersion_imag
_atom_type_scat_source
C C 0.0033 0.0016 'International Tables Vol C Tables 4.2.6.8 and 6.1.1.4'
H H 0.0000 0.0000 'International Tables Vol C Tables 4.2.6.8 and 6.1.1.4'
N N 0.0061 0.0033 'International Tables Vol C Tables 4.2.6.8 and 6.1.1.4'
O O 0.0106 0.0060 'International Tables Vol C Tables 4.2.6.8 and 6.1.1.4'
Zn Zn 0.2839 1.4301 'International Tables Vol C Tables 4.2.6.8 and 6.1.1.4'

loop_
_geom_angle_atom_site_label_1
_geom_angle_atom_site_label_2
_geom_angle_atom_site_label_3
_geom_angle
_geom_angle_site_symmetry_1
_geom_angle_site_symmetry_3
O3 Zn1 O1 119.04(11) 8_565 .
O3 Zn1 N2 104.08(11) 8_565 1_455
O1 Zn1 N2 97.16(10) . 1_455
O3 Zn1 N1 123.06(11) 8_565 .
O1 Zn1 N1 105.89(10) . .
N2 Zn1 N1 102.96(10) 1_455 .
C1 O1 Zn1 103.0(2) . .
C8 O3 Zn1 108.0(3) . 8_566
C13 N1 C9 117.1(3) . .
C13 N1 Zn1 123.0(2) . .
C9 N1 Zn1 119.7(2) . .
C19 N2 C20 116.6(3) . .
C19 N2 Zn1 121.2(2) . 1_655
C20 N2 Zn1 122.2(2) . 1_655
O2 C1 O1 122.8(3) . .
O2 C1 C2 120.2(3) . .
O1 C1 C2 117.0(3) . .
C7 C2 C3 119.2(3) . .
C7 C2 C1 121.3(3) . .
C3 C2 C1 119.4(3) . .
C4 C3 C2 120.4(3) . .
C4 C3 H3 119.8 . .
C2 C3 H3 119.8 . .
C3 C4 C5 120.2(3) . .
C3 C4 H4 119.9 . .
C5 C4 H4 119.9 . .
C6 C5 C4 119.9(3) . .
C6 C5 C8 121.3(3) . .
C4 C5 C8 118.6(3) . .
C5 C6 C7 120.0(3) . .
C5 C6 H6 120.0 . .
C7 C6 H6 120.0 . .
C2 C7 C6 120.2(3) . .
C2 C7 H7 119.9 . .
C6 C7 H7 119.9 . .
O3 C8 O4 123.0(4) . .
O3 C8 C5 117.7(4) . .
O4 C8 C5 118.6(4) . .
N1 C9 C10 122.8(3) . .
N1 C9 H9 118.6 . .
C10 C9 H9 118.6 . .
C11 C10 C9 120.3(3) . .
C11 C10 H10 119.9 . .
C9 C10 H10 119.9 . .
C10 C11 C12 117.1(3) . .
C10 C11 C14 121.0(3) . .
C12 C11 C14 121.9(3) . .
C13 C12 C11 119.4(3) . .
C13 C12 H12 120.3 . .
C11 C12 H12 120.3 . .
N1 C13 C12 123.3(3) . .
N1 C13 H13 118.4 . .
C12 C13 H13 118.4 . .
C11 C14 C15 112.3(3) . .
C11 C14 H14A 109.1 . .
C15 C14 H14A 109.1 . .
C11 C14 H14B 109.1 . .
C15 C14 H14B 109.1 . .
H14A C14 H14B 107.9 . .
C14 C15 C16 112.1(3) . .
C14 C15 H15A 109.2 . .
C16 C15 H15A 109.2 . .
C14 C15 H15B 109.2 . .
C16 C15 H15B 109.2 . .
H15A C15 H15B 107.9 . .
C17 C16 C15 111.4(3) . .
C17 C16 H16A 109.3 . .
C15 C16 H16A 109.3 . .
C17 C16 H16B 109.3 . .
C15 C16 H16B 109.3 . .
H16A C16 H16B 108.0 . .
C21 C17 C18 116.4(3) . .
C21 C17 C16 121.3(3) . .
C18 C17 C16 122.2(3) . .
C19 C18 C17 120.2(3) . .
C19 C18 H18 119.9 . .
C17 C18 H18 119.9 . .
N2 C19 C18 123.2(3) . .
N2 C19 H19 118.4 . .
C18 C19 H19 118.4 . .
N2 C20 C21 122.8(3) . .
N2 C20 H20 118.6 . .
C21 C20 H20 118.6 . .
C17 C21 C20 120.7(3) . .
C17 C21 H21 119.7 . .
C20 C21 H21 119.7 . .

loop_
_geom_bond_atom_site_label_1
_geom_bond_atom_site_label_2
_geom_bond_distance
_geom_bond_site_symmetry_2
Zn1 O3 1.957(3) 8_565
Zn1 O1 1.999(2) .
Zn1 N2 2.069(3) 1_455
Zn1 N1 2.071(3) .
O1 C1 1.284(4) .
O2 C1 1.228(4) .
O3 C8 1.224(5) .
O4 C8 1.270(5) .
N1 C13 1.330(4) .
N1 C9 1.339(4) .
N2 C19 1.334(4) .
N2 C20 1.341(4) .
C1 C2 1.501(4) .
C2 C7 1.382(5) .
C2 C3 1.395(5) .
C3 C4 1.378(5) .
C3 H3 0.9500 .
C4 C5 1.384(5) .
C4 H4 0.9500 .
C5 C6 1.382(5) .
C5 C8 1.517(5) .
C6 C7 1.392(5) .
C6 H6 0.9500 .
C7 H7 0.9500 .
C9 C10 1.378(5) .
C9 H9 0.9500 .
C10 C11 1.371(5) .
C10 H10 0.9500 .
C11 C12 1.388(4) .
C11 C14 1.509(4) .
C12 C13 1.383(5) .
C12 H12 0.9500 .
C13 H13 0.9500 .
C14 C15 1.526(5) .
C14 H14A 0.9900 .
C14 H14B 0.9900 .
C15 C16 1.540(4) .
C15 H15A 0.9900 .
C15 H15B 0.9900 .
C16 C17 1.509(5) .
C16 H16A 0.9900 .
C16 H16B 0.9900 .
C17 C21 1.373(5) .
C17 C18 1.381(5) .
C18 C19 1.379(5) .
C18 H18 0.9500 .
C19 H19 0.9500 .
C20 C21 1.378(5) .
C20 H20 0.9500 .
C21 H21 0.9500 .
